data_4504678
loop_
_publ_author_name
'Luan, Xinjun'
'Chu, Yichun'
'Wang, Yaoyu'
'Li, Dongsheng'
'Liu, Ping'
'Shi, Qizhen'

_publ_section_title
;
 Formation of Two-Dimensional Supramolecular Water Layer Containing
 (H2O)18Morphology via Dianion Templating
;
_journal_issue 4
_journal_name_full 'Crystal Growth &amp; Design'
_journal_page_first 812
_journal_paper_doi 10.1021/cg0504509
_journal_volume 6
_journal_year 2006
_chemical_formula_sum 'C30 H50 Co N4 O14'
_chemical_formula_weight 749.67
_chemical_name_systematic
;

 ?

;
_space_group_IT_number 2
_symmetry_cell_setting triclinic
_symmetry_space_group_name_Hall '-P 1'
_symmetry_space_group_name_H-M 'P -1'
_atom_sites_solution_hydrogens geom
_atom_sites_solution_primary direct
_atom_sites_solution_secondary difmap
_audit_creation_method SHELXL-97
_cell_angle_alpha 69.745(2)
_cell_angle_beta 73.071(2)
_cell_angle_gamma 89.067(2)
_cell_formula_units_Z 1
_cell_length_a 9.1282(13)
_cell_length_b 9.4522(13)
_cell_length_c 11.8590(17)
_cell_measurement_reflns_used 3504
_cell_measurement_temperature 273(2)
_cell_measurement_theta_max 0.00
_cell_measurement_theta_min 0.00
_cell_volume 914.3(2)
_computing_cell_refinement 'Bruker SMART'
_computing_data_collection 'Bruker SMART'
_computing_data_reduction 'Bruker SAINT'
_computing_molecular_graphics 'Bruker SHELXTL'
_computing_publication_material 'Bruker SHELXTL'
_computing_structure_refinement 'SHELXL-97 (Sheldrick, 1997)'
_computing_structure_solution 'SHELXS-97 (Sheldrick, 1990)'
_diffrn_ambient_temperature 273(2)
_diffrn_measured_fraction_theta_full 0.888
_diffrn_measured_fraction_theta_max 0.888
_diffrn_measurement_device_type 'CCD area detector'
_diffrn_measurement_method 'phi and omega scans'
_diffrn_radiation_monochromator graphite
_diffrn_radiation_source 'fine-focus sealed tube'
_diffrn_radiation_type MoK\a
_diffrn_radiation_wavelength 0.71073
_diffrn_reflns_av_R_equivalents 0.0104
_diffrn_reflns_av_sigmaI/netI 0.0206
_diffrn_reflns_limit_h_max 12
_diffrn_reflns_limit_h_min -11
_diffrn_reflns_limit_k_max 10
_diffrn_reflns_limit_k_min -12
_diffrn_reflns_limit_l_max 15
_diffrn_reflns_limit_l_min -14
_diffrn_reflns_number 5803
_diffrn_reflns_theta_full 28.84
_diffrn_reflns_theta_max 28.84
_diffrn_reflns_theta_min 1.92
_exptl_absorpt_coefficient_mu 0.538
_exptl_absorpt_correction_T_max 0.8683
_exptl_absorpt_correction_T_min 0.7822
_exptl_absorpt_correction_type multi-scan
_exptl_crystal_colour pink
_exptl_crystal_density_diffrn 1.362
_exptl_crystal_density_meas 0
_exptl_crystal_density_method 'not measured'
_exptl_crystal_description block
_exptl_crystal_F_000 397
_exptl_crystal_size_max 0.48
_exptl_crystal_size_mid 0.34
_exptl_crystal_size_min 0.27
_refine_diff_density_max 0.548
_refine_diff_density_min -0.589
_refine_diff_density_rms 0.047
_refine_ls_extinction_coef 0.007(3)
_refine_ls_extinction_expression Fc^*^=kFc[1+0.001xFc^2^\l^3^/sin(2\q)]^-1/4^
_refine_ls_extinction_method SHELXL
_refine_ls_goodness_of_fit_ref 1.097
_refine_ls_hydrogen_treatment mixed
_refine_ls_matrix_type full
_refine_ls_number_parameters 254
_refine_ls_number_reflns 4245
_refine_ls_number_restraints 10
_refine_ls_restrained_S_all 1.106
_refine_ls_R_factor_all 0.0370
_refine_ls_R_factor_gt 0.0339
_refine_ls_shift/su_max 0.000
_refine_ls_shift/su_mean 0.000
_refine_ls_structure_factor_coef Fsqd
_refine_ls_weighting_details 'calc w=1/[\s^2^(Fo^2^)+(0.0590P)^2^+0.1792P] where P=(Fo^2^+2Fc^2^)/3'
_refine_ls_weighting_scheme calc
_refine_ls_wR_factor_gt 0.0975
_refine_ls_wR_factor_ref 0.0991
_reflns_number_gt 3853
_reflns_number_total 4245
_reflns_threshold_expression >2sigma(I)
_cod_data_source_file cg0504509si20060217_023844.cif
_cod_data_source_block Global
_cod_depositor_comments
;
The following automatic conversions were performed:

'_symmetry_cell_setting' value 'Triclinic' changed to 'triclinic'
according to /home/saulius/struct/CIF-dictionaries/cif_core.dic
dictionary named 'cif_core.dic' version 2.4.1 from 2010-06-29.

Automatic conversion script
Id: cif_fix_values 1715 2011-07-08 13:25:40Z adriana 
;
_cod_original_sg_symbol_H-M P-1
_cod_database_code 4504678

loop_
_symmetry_equiv_pos_as_xyz
'x, y, z'
'-x, -y, -z'

loop_
_atom_site_label
_atom_site_type_symbol
_atom_site_fract_x
_atom_site_fract_y
_atom_site_fract_z
_atom_site_U_iso_or_equiv
_atom_site_adp_type
_atom_site_occupancy
_atom_site_symmetry_multiplicity
_atom_site_calc_flag
_atom_site_refinement_flags
Co1 Co 0.0000 1.0000 1.0000 0.02548(11) Uani 1 2 d S
N1 N 0.04669(14) 0.80167(14) 0.93959(12) 0.0306(3) Uani 1 1 d .
N2 N 0.04993(14) 0.89344(15) 0.17905(11) 0.0303(3) Uani 1 1 d .
O1 O 0.23150(12) 1.08414(14) 0.91123(10) 0.0340(2) Uani 1 1 d D
C1 C 0.18884(18) 0.76653(18) 0.89443(15) 0.0333(3) Uani 1 1 d .
H1A H 0.2694 0.8108 0.9078 0.040 Uiso 1 1 calc R
C2 C 0.22314(18) 0.66811(19) 0.82897(15) 0.0355(3) Uani 1 1 d .
H2 H 0.3245 0.6482 0.7994 0.043 Uiso 1 1 calc R
C3 C 0.10655(19) 0.59933(16) 0.80755(13) 0.0311(3) Uani 1 1 d .
C4 C -0.0413(2) 0.6309(2) 0.85816(17) 0.0400(4) Uani 1 1 d .
H4 H -0.1242 0.5847 0.8492 0.048 Uiso 1 1 calc R
C5 C -0.06634(19) 0.7305(2) 0.92180(17) 0.0396(4) Uani 1 1 d .
H5 H -0.1671 0.7497 0.9544 0.048 Uiso 1 1 calc R
C6 C 0.1390(2) 0.49775(18) 0.73094(15) 0.0379(4) Uani 1 1 d .
H6A H 0.0845 0.3986 0.7823 0.045 Uiso 1 1 calc R
H6B H 0.2482 0.4856 0.7078 0.045 Uiso 1 1 calc R
C7 C 0.0902(2) 0.56077(18) 0.61067(14) 0.0351(3) Uani 1 1 d .
H7A H 0.1131 0.4914 0.5651 0.042 Uiso 1 1 calc R
H7B H -0.0200 0.5675 0.6339 0.042 Uiso 1 1 calc R
C8 C 0.1722(2) 0.7168(2) 0.52472(15) 0.0408(4) Uani 1 1 d .
H8A H 0.1464 0.7868 0.5695 0.049 Uiso 1 1 calc R
H8B H 0.2825 0.7107 0.5042 0.049 Uiso 1 1 calc R
C9 C 0.12952(18) 0.77740(18) 0.40433(14) 0.0339(3) Uani 1 1 d .
C10 C 0.2184(2) 0.7612(2) 0.29387(16) 0.0398(4) Uani 1 1 d .
H10 H 0.3070 0.7110 0.2927 0.048 Uiso 1 1 calc R
C11 C 0.17553(19) 0.8197(2) 0.18509(15) 0.0367(3) Uani 1 1 d .
H11 H 0.2374 0.8071 0.1122 0.044 Uiso 1 1 calc R
C12 C -0.03814(19) 0.9057(2) 0.28706(15) 0.0398(4) Uani 1 1 d .
H12 H -0.1276 0.9541 0.2864 0.048 Uiso 1 1 calc R
C13 C -0.0029(2) 0.8501(2) 0.39916(15) 0.0430(4) Uani 1 1 d .
H13 H -0.0682 0.8615 0.4714 0.052 Uiso 1 1 calc R
C14 C 0.51056(19) 0.99164(19) 0.66408(14) 0.0362(3) Uani 1 1 d .
C15 C 0.54392(19) 0.9773(2) 0.53652(14) 0.0365(3) Uani 1 1 d .
H15 H 0.6324 0.9335 0.5080 0.044 Uiso 1 1 calc R
O2 O 0.42175(15) 1.08708(15) 0.68861(11) 0.0456(3) Uani 1 1 d .
O3 O 0.57429(18) 0.90364(17) 0.73731(12) 0.0528(3) Uani 1 1 d .
O4 O 0.3245(2) 0.3590(2) 0.30416(19) 0.0746(5) Uani 1 1 d D
O5 O 0.4095(3) 0.3722(2) 0.5089(2) 0.0799(5) Uani 1 1 d D
O6 O 0.56257(16) 0.87914(17) 0.97075(13) 0.0468(3) Uani 1 1 d D
O7 O 0.4418(5) 0.5804(3) 0.0747(3) 0.1378(12) Uani 1 1 d D
H1C H 0.291(3) 1.081(3) 0.845(2) 0.080 Uiso 1 1 d D
H1D H 0.284(3) 1.099(3) 0.953(2) 0.080 Uiso 1 1 d D
H4C H 0.343(3) 0.275(2) 0.300(3) 0.080 Uiso 1 1 d D
H4D H 0.364(3) 0.371(3) 0.355(2) 0.080 Uiso 1 1 d D
H5C H 0.413(3) 0.288(2) 0.562(2) 0.080 Uiso 1 1 d D
H5D H 0.441(3) 0.447(3) 0.509(3) 0.080 Uiso 1 1 d D
H6C H 0.567(3) 0.899(3) 0.8946(18) 0.080 Uiso 1 1 d D
H6D H 0.533(3) 0.787(2) 1.010(3) 0.080 Uiso 1 1 d D
H7C H 0.531(3) 0.592(4) 0.106(3) 0.080 Uiso 1 1 d D
H7D H 0.397(3) 0.513(3) 0.1476(19) 0.080 Uiso 1 1 d D

loop_
_atom_site_aniso_label
_atom_site_aniso_U_11
_atom_site_aniso_U_22
_atom_site_aniso_U_33
_atom_site_aniso_U_23
_atom_site_aniso_U_13
_atom_site_aniso_U_12
Co1 0.02670(15) 0.03206(17) 0.02016(14) -0.01172(11) -0.00793(10) 0.00434(10)
N1 0.0337(6) 0.0344(7) 0.0267(6) -0.0144(5) -0.0095(5) 0.0042(5)
N2 0.0320(6) 0.0353(7) 0.0242(6) -0.0107(5) -0.0094(5) 0.0035(5)
O1 0.0287(5) 0.0497(7) 0.0273(5) -0.0200(5) -0.0063(4) 0.0018(5)
C1 0.0340(7) 0.0369(8) 0.0341(7) -0.0169(6) -0.0126(6) 0.0051(6)
C2 0.0350(8) 0.0395(8) 0.0363(8) -0.0186(7) -0.0116(6) 0.0101(6)
C3 0.0451(8) 0.0267(7) 0.0220(6) -0.0075(5) -0.0126(6) 0.0060(6)
C4 0.0392(8) 0.0454(9) 0.0436(9) -0.0241(8) -0.0146(7) 0.0014(7)
C5 0.0313(7) 0.0497(10) 0.0445(9) -0.0270(8) -0.0091(7) 0.0052(7)
C6 0.0597(10) 0.0294(8) 0.0301(7) -0.0131(6) -0.0192(7) 0.0110(7)
C7 0.0477(9) 0.0343(8) 0.0291(7) -0.0147(6) -0.0161(6) 0.0039(6)
C8 0.0478(9) 0.0456(9) 0.0295(7) -0.0076(7) -0.0193(7) -0.0039(7)
C9 0.0387(8) 0.0356(8) 0.0265(7) -0.0064(6) -0.0138(6) -0.0032(6)
C10 0.0389(8) 0.0481(9) 0.0346(8) -0.0140(7) -0.0157(7) 0.0119(7)
C11 0.0384(8) 0.0465(9) 0.0275(7) -0.0158(7) -0.0107(6) 0.0104(7)
C12 0.0357(8) 0.0548(10) 0.0279(7) -0.0140(7) -0.0098(6) 0.0131(7)
C13 0.0430(9) 0.0603(11) 0.0244(7) -0.0153(7) -0.0085(6) 0.0105(8)
C14 0.0387(8) 0.0436(9) 0.0265(7) -0.0158(6) -0.0058(6) -0.0035(7)
C15 0.0382(8) 0.0445(9) 0.0272(7) -0.0174(6) -0.0048(6) 0.0039(7)
O2 0.0518(7) 0.0548(8) 0.0304(6) -0.0217(5) -0.0048(5) 0.0072(6)
O3 0.0707(9) 0.0607(8) 0.0384(7) -0.0233(6) -0.0270(6) 0.0157(7)
O4 0.0924(13) 0.0699(11) 0.0673(11) -0.0267(9) -0.0309(10) 0.0272(10)
O5 0.1019(15) 0.0553(10) 0.0954(14) -0.0326(10) -0.0424(12) 0.0166(10)
O6 0.0469(7) 0.0622(8) 0.0388(7) -0.0239(6) -0.0170(6) 0.0027(6)
O7 0.221(4) 0.0661(14) 0.0854(17) -0.0134(12) -0.003(2) -0.0020(19)

loop_
_atom_type_symbol
_atom_type_description
_atom_type_scat_dispersion_real
_atom_type_scat_dispersion_imag
_atom_type_scat_source
C C 0.0033 0.0016 'International Tables Vol C Tables 4.2.6.8 and 6.1.1.4'
H H 0.0000 0.0000 'International Tables Vol C Tables 4.2.6.8 and 6.1.1.4'
N N 0.0061 0.0033 'International Tables Vol C Tables 4.2.6.8 and 6.1.1.4'
O O 0.0106 0.0060 'International Tables Vol C Tables 4.2.6.8 and 6.1.1.4'
Co Co 0.3494 0.9721 'International Tables Vol C Tables 4.2.6.8 and 6.1.1.4'

loop_
_geom_angle_atom_site_label_1
_geom_angle_atom_site_label_2
_geom_angle_atom_site_label_3
_geom_angle
_geom_angle_site_symmetry_1
_geom_angle_site_symmetry_3
O1 Co1 O1 179.998(1) . 2_577
O1 Co1 N2 90.21(5) . 2_576
O1 Co1 N2 89.79(5) 2_577 2_576
O1 Co1 N2 89.79(5) . 1_556
O1 Co1 N2 90.21(5) 2_577 1_556
N2 Co1 N2 180.0 2_576 1_556
O1 Co1 N1 89.76(5) . .
O1 Co1 N1 90.23(5) 2_577 .
N2 Co1 N1 85.05(5) 2_576 .
N2 Co1 N1 94.95(5) 1_556 .
O1 Co1 N1 90.24(5) . 2_577
O1 Co1 N1 89.77(5) 2_577 2_577
N2 Co1 N1 94.95(5) 2_576 2_577
N2 Co1 N1 85.05(5) 1_556 2_577
N1 Co1 N1 180.00(2) . 2_577
C1 N1 C5 115.76(13) . .
C1 N1 Co1 122.85(10) . .
C5 N1 Co1 119.95(10) . .
C11 N2 C12 116.25(13) . .
C11 N2 Co1 121.53(10) . 1_554
C12 N2 Co1 122.11(11) . 1_554
Co1 O1 H1C 129.2(19) . .
Co1 O1 H1D 120(2) . .
H1C O1 H1D 108(3) . .
N1 C1 C2 123.82(14) . .
N1 C1 H1A 118.1 . .
C2 C1 H1A 118.1 . .
C1 C2 C3 119.94(14) . .
C1 C2 H2 120.0 . .
C3 C2 H2 120.0 . .
C4 C3 C2 116.44(13) . .
C4 C3 C6 121.67(15) . .
C2 C3 C6 121.88(15) . .
C5 C4 C3 120.24(15) . .
C5 C4 H4 119.9 . .
C3 C4 H4 119.9 . .
N1 C5 C4 123.72(15) . .
N1 C5 H5 118.1 . .
C4 C5 H5 118.1 . .
C3 C6 C7 112.42(13) . .
C3 C6 H6A 109.1 . .
C7 C6 H6A 109.1 . .
C3 C6 H6B 109.1 . .
C7 C6 H6B 109.1 . .
H6A C6 H6B 107.9 . .
C8 C7 C6 112.01(13) . .
C8 C7 H7A 109.2 . .
C6 C7 H7A 109.2 . .
C8 C7 H7B 109.2 . .
C6 C7 H7B 109.2 . .
H7A C7 H7B 107.9 . .
C9 C8 C7 112.50(13) . .
C9 C8 H8A 109.1 . .
C7 C8 H8A 109.1 . .
C9 C8 H8B 109.1 . .
C7 C8 H8B 109.1 . .
H8A C8 H8B 107.8 . .
C10 C9 C13 116.46(14) . .
C10 C9 C8 121.95(15) . .
C13 C9 C8 121.58(15) . .
C9 C10 C11 120.04(15) . .
C9 C10 H10 120.0 . .
C11 C10 H10 120.0 . .
N2 C11 C10 123.59(14) . .
N2 C11 H11 118.2 . .
C10 C11 H11 118.2 . .
N2 C12 C13 123.43(15) . .
N2 C12 H12 118.3 . .
C13 C12 H12 118.3 . .
C12 C13 C9 120.18(15) . .
C12 C13 H13 119.9 . .
C9 C13 H13 119.9 . .
O3 C14 O2 125.80(15) . .
O3 C14 C15 115.58(15) . .
O2 C14 C15 118.61(15) . .
C15 C15 C14 124.04(19) 2_676 .
C15 C15 H15 118.0 2_676 .
C14 C15 H15 118.0 . .
H4C O4 H4D 107(3) . .
H5C O5 H5D 123(3) . .
H6C O6 H6D 108(3) . .
H7C O7 H7D 89(3) . .

loop_
_geom_bond_atom_site_label_1
_geom_bond_atom_site_label_2
_geom_bond_distance
_geom_bond_site_symmetry_2
Co1 O1 2.0942(11) .
Co1 O1 2.0942(11) 2_577
Co1 N2 2.1905(12) 2_576
Co1 N2 2.1906(12) 1_556
Co1 N1 2.2216(12) .
Co1 N1 2.2216(12) 2_577
N1 C1 1.336(2) .
N1 C5 1.345(2) .
N2 C11 1.339(2) .
N2 C12 1.342(2) .
N2 Co1 2.1905(12) 1_554
O1 H1C 0.827(17) .
O1 H1D 0.828(17) .
C1 C2 1.384(2) .
C1 H1A 0.9300 .
C2 C3 1.383(2) .
C2 H2 0.9300 .
C3 C4 1.382(2) .
C3 C6 1.508(2) .
C4 C5 1.376(2) .
C4 H4 0.9300 .
C5 H5 0.9300 .
C6 C7 1.536(2) .
C6 H6A 0.9700 .
C6 H6B 0.9700 .
C7 C8 1.525(2) .
C7 H7A 0.9700 .
C7 H7B 0.9700 .
C8 C9 1.506(2) .
C8 H8A 0.9700 .
C8 H8B 0.9700 .
C9 C10 1.383(2) .
C9 C13 1.388(2) .
C10 C11 1.384(2) .
C10 H10 0.9300 .
C11 H11 0.9300 .
C12 C13 1.381(2) .
C12 H12 0.9300 .
C13 H13 0.9300 .
C14 O3 1.250(2) .
C14 O2 1.256(2) .
C14 C15 1.507(2) .
C15 C15 1.309(3) 2_676
C15 H15 0.9300 .
O4 H4C 0.822(17) .
O4 H4D 0.828(17) .
O5 H5C 0.837(17) .
O5 H5D 0.773(17) .
O6 H6C 0.844(17) .
O6 H6D 0.834(17) .
O7 H7C 1.003(17) .
O7 H7D 0.862(17) .

loop_
_geom_torsion_atom_site_label_1
_geom_torsion_atom_site_label_2
_geom_torsion_atom_site_label_3
_geom_torsion_atom_site_label_4
_geom_torsion
_geom_torsion_site_symmetry_1
_geom_torsion_site_symmetry_4
O1 Co1 N1 C1 13.37(12) . .
O1 Co1 N1 C1 -166.63(12) 2_577 .
N2 Co1 N1 C1 103.60(12) 2_576 .
N2 Co1 N1 C1 -76.41(12) 1_556 .
N1 Co1 N1 C1 -65(26) 2_577 .
O1 Co1 N1 C5 -152.36(13) . .
O1 Co1 N1 C5 27.64(13) 2_577 .
N2 Co1 N1 C5 -62.13(12) 2_576 .
N2 Co1 N1 C5 117.87(12) 1_556 .
N1 Co1 N1 C5 129(26) 2_577 .
C5 N1 C1 C2 2.3(2) . .
Co1 N1 C1 C2 -163.97(12) . .
N1 C1 C2 C3 -0.3(3) . .
C1 C2 C3 C4 -2.1(2) . .
C1 C2 C3 C6 176.74(14) . .
C2 C3 C4 C5 2.4(2) . .
C6 C3 C4 C5 -176.47(16) . .
C1 N1 C5 C4 -2.0(3) . .
Co1 N1 C5 C4 164.68(14) . .
C3 C4 C5 N1 -0.3(3) . .
C4 C3 C6 C7 61.7(2) . .
C2 C3 C6 C7 -117.05(17) . .
C3 C6 C7 C8 59.07(19) . .
C6 C7 C8 C9 177.97(14) . .
C7 C8 C9 C10 -95.77(19) . .
C7 C8 C9 C13 83.1(2) . .
C13 C9 C10 C11 1.6(3) . .
C8 C9 C10 C11 -179.48(15) . .
C12 N2 C11 C10 -1.7(2) . .
Co1 N2 C11 C10 174.62(13) 1_554 .
C9 C10 C11 N2 0.1(3) . .
C11 N2 C12 C13 1.6(3) . .
Co1 N2 C12 C13 -174.68(14) 1_554 .
N2 C12 C13 C9 0.1(3) . .
C10 C9 C13 C12 -1.7(3) . .
C8 C9 C13 C12 179.40(16) . .
O3 C14 C15 C15 158.3(2) . 2_676
O2 C14 C15 C15 -20.8(3) . 2_676
